data_1552346
loop_
_publ_author_name
'Schluscha\&s, Bastian'
'Abbenseth, Josh'
'Demeshko, Serhiy'
'Finger, Markus'
'Franke, Alicja'
'Herwig, Christian'
'W\"urtele, Christian'
'Ivanovi\'c-Burmazovi\'c, Ivana'
'Limberg, Christian'
'Telser, Joshua'
'Schneider, Sven'

_publ_section_title
;
 Selectivity of Tungsten Mediated Dinitrogen Splitting vs. Proton
 Reduction
;
_journal_name_full 'Chemical Science'
_journal_paper_doi 10.1039/C9SC03779A
_journal_year 2019
_chemical_formula_sum 'C20 H44 Cl3 N P2 W'
_chemical_formula_weight 650.70
_chemical_name_common BS-A-122
_space_group_crystal_system orthorhombic
_space_group_IT_number 61
_space_group_name_Hall '-P 2ac 2ab'
_space_group_name_H-M_alt 'P b c a'
_symmetry_space_group_name_Hall '-P 2ac 2ab'
_symmetry_space_group_name_H-M 'P b c a'
_atom_sites_solution_hydrogens geom
_audit_update_record
;
2019-07-29 deposited with the CCDC.    2019-09-20 downloaded from the CCDC.
;
_cell_angle_alpha 90
_cell_angle_beta 90
_cell_angle_gamma 90
_cell_formula_units_Z 8
_cell_length_a 13.1751(7)
_cell_length_b 14.2709(8)
_cell_length_c 28.3358(16)
_cell_measurement_reflns_used 1522
_cell_measurement_temperature 100.(2)
_cell_measurement_theta_max 26.8395
_cell_measurement_theta_min 2.1029
_cell_volume 5327.7(5)
_computing_cell_refinement 'APEX2 v2014.9-0 (Bruker AXS)'
_computing_data_collection 'Bruker Instrument Service v4.2.3'
_computing_data_reduction 'SAINT V8.34A (Bruker AXS Inc., 2013)'
_computing_structure_refinement 'SHELXL-2014/6 (Sheldrick, 2014)'
_computing_structure_solution 'SHELXT-2014 (Sheldrick, 2014)'
_diffrn_ambient_temperature 100.(2)
_diffrn_detector_area_resol_mean 10.4167
_diffrn_measured_fraction_theta_full 0.999
_diffrn_measured_fraction_theta_max 0.999
_diffrn_measurement_device_type 'Bruker D8 Venture CMOS'
_diffrn_measurement_method 'omega and phi scans'
_diffrn_radiation_monochromator 'multilayer optics'
_diffrn_radiation_type MoK\a
_diffrn_radiation_wavelength 0.71073
_diffrn_reflns_av_R_equivalents 0.1012
_diffrn_reflns_av_unetI/netI 0.0254
_diffrn_reflns_limit_h_max 16
_diffrn_reflns_limit_h_min -16
_diffrn_reflns_limit_k_max 18
_diffrn_reflns_limit_k_min -18
_diffrn_reflns_limit_l_max 36
_diffrn_reflns_limit_l_min -36
_diffrn_reflns_number 213569
_diffrn_reflns_theta_full 27.17
_diffrn_reflns_theta_max 27.17
_diffrn_reflns_theta_min 2.11
_diffrn_source 'microfucus sealed tube'
_diffrn_source_type 'INCOATEC microfocus sealed tube'
_exptl_absorpt_coefficient_mu 4.765
_exptl_absorpt_correction_T_max 0.75
_exptl_absorpt_correction_T_min 0.68
_exptl_absorpt_correction_type multi-scan
_exptl_absorpt_process_details 'SADABS V2014/4 (Bruker AXS Inc.)'
_exptl_crystal_colour 'clear light orange-yellow'
_exptl_crystal_density_diffrn 1.622
_exptl_crystal_density_method 'not measured'
_exptl_crystal_description block
_exptl_crystal_F_000 2608
_exptl_crystal_size_max 0.185
_exptl_crystal_size_mid 0.129
_exptl_crystal_size_min 0.074
_refine_diff_density_max 1.018
_refine_diff_density_min -1.379
_refine_ls_extinction_method none
_refine_ls_goodness_of_fit_ref 1.081
_refine_ls_hydrogen_treatment constr
_refine_ls_matrix_type full
_refine_ls_number_parameters 256
_refine_ls_number_reflns 5908
_refine_ls_number_restraints 0
_refine_ls_restrained_S_all 1.081
_refine_ls_R_factor_all 0.0451
_refine_ls_R_factor_gt 0.0291
_refine_ls_shift/su_max 0.002
_refine_ls_shift/su_mean 0.000
_refine_ls_structure_factor_coef Fsqd
_refine_ls_weighting_details 'w=1/[\s^2^(Fo^2^)+(0.0120P)^2^+20.0559P] where P=(Fo^2^+2Fc^2^)/3'
_refine_ls_weighting_scheme calc
_refine_ls_wR_factor_gt 0.0473
_refine_ls_wR_factor_ref 0.0507
_reflns_number_gt 4826
_reflns_number_total 5908
_reflns_threshold_expression 'I > 2\s(I)'
_cod_data_source_file c9sc03779a2.cif
_cod_data_source_block I
_cod_database_code 1552346

loop_
_space_group_symop_operation_xyz
'x, y, z'
'-x+1/2, -y, z+1/2'
'-x, y+1/2, -z+1/2'
'x+1/2, -y+1/2, -z'
'-x, -y, -z'
'x-1/2, y, -z-1/2'
'x, -y-1/2, z-1/2'
'-x-1/2, y-1/2, z'

loop_
_atom_site_type_symbol
_atom_site_label
_atom_site_fract_x
_atom_site_fract_y
_atom_site_fract_z
_atom_site_U_iso_or_equiv
_atom_site_adp_type
_atom_site_calc_flag
_atom_site_refinement_flags_adp
_atom_site_refinement_flags_posn
_atom_site_occupancy
C C1 0.3338(3) 0.4614(2) 0.39502(14) 0.0170(8) Uani d . . 1
H H1A 0.3916 0.4179 0.3992 0.02 Uiso calc U R 1
H H1B 0.2798 0.4273 0.3778 0.02 Uiso calc U R 1
C C2 0.2933(3) 0.4889(2) 0.44384(13) 0.0156(8) Uani d . . 1
H H2A 0.3457 0.4753 0.4679 0.019 Uiso calc U R 1
H H2B 0.2328 0.4505 0.4512 0.019 Uiso calc U R 1
C C3 0.1242(3) 0.6198(3) 0.42399(13) 0.0148(8) Uani d . . 1
C C4 0.0469(3) 0.5739(3) 0.45729(14) 0.0206(9) Uani d . . 1
H H4A -0.0195 0.5714 0.4418 0.031 Uiso calc U R 1
H H4B 0.0417 0.6109 0.4863 0.031 Uiso calc U R 1
H H4C 0.0692 0.5102 0.465 0.031 Uiso calc U R 1
C C5 0.1195(3) 0.5654(3) 0.37671(13) 0.0172(8) Uani d . . 1
H H5A 0.0514 0.5714 0.3631 0.026 Uiso calc U R 1
H H5B 0.1345 0.4991 0.3824 0.026 Uiso calc U R 1
H H5C 0.1695 0.5914 0.3547 0.026 Uiso calc U R 1
C C6 0.0918(3) 0.7221(2) 0.41531(15) 0.0209(8) Uani d . . 1
H H6A 0.143 0.7536 0.3958 0.031 Uiso calc U R 1
H H6B 0.0856 0.7547 0.4456 0.031 Uiso calc U R 1
H H6C 0.0263 0.7232 0.399 0.031 Uiso calc U R 1
C C7 0.2624(3) 0.6438(3) 0.51152(13) 0.0174(8) Uani d . . 1
C C8 0.3728(3) 0.6576(3) 0.52709(14) 0.0213(8) Uani d . . 1
H H8A 0.4099 0.5985 0.5237 0.032 Uiso calc U R 1
H H8B 0.3745 0.6775 0.5602 0.032 Uiso calc U R 1
H H8C 0.4048 0.7057 0.5074 0.032 Uiso calc U R 1
C C9 0.2165(3) 0.5669(3) 0.54283(14) 0.0254(9) Uani d . . 1
H H9A 0.1451 0.5577 0.5344 0.038 Uiso calc U R 1
H H9B 0.2213 0.5858 0.576 0.038 Uiso calc U R 1
H H9C 0.2539 0.5083 0.5381 0.038 Uiso calc U R 1
C C10 0.2065(3) 0.7364(3) 0.51969(15) 0.0253(9) Uani d . . 1
H H10A 0.2324 0.7838 0.4978 0.038 Uiso calc U R 1
H H10B 0.2177 0.7573 0.5522 0.038 Uiso calc U R 1
H H10C 0.1337 0.7273 0.5143 0.038 Uiso calc U R 1
C C11 0.3728(3) 0.5146(3) 0.31620(13) 0.0158(8) Uani d . . 1
H H11A 0.3029 0.5098 0.3036 0.019 Uiso calc U R 1
H H11B 0.4043 0.4518 0.3139 0.019 Uiso calc U R 1
C C12 0.4333(3) 0.5831(3) 0.28511(14) 0.0173(8) Uani d . . 1
H H12A 0.3857 0.6262 0.2691 0.021 Uiso calc U R 1
H H12B 0.4701 0.5473 0.2605 0.021 Uiso calc U R 1
C C13 0.6406(3) 0.5732(3) 0.32397(14) 0.0179(8) Uani d . . 1
C C14 0.7185(3) 0.6133(3) 0.35884(15) 0.0250(9) Uani d . . 1
H H14A 0.7745 0.5688 0.3627 0.038 Uiso calc U R 1
H H14B 0.6858 0.6242 0.3894 0.038 Uiso calc U R 1
H H14C 0.7451 0.6727 0.3466 0.038 Uiso calc U R 1
C C15 0.6063(3) 0.4764(3) 0.34225(14) 0.0206(8) Uani d . . 1
H H15A 0.563 0.4463 0.3186 0.031 Uiso calc U R 1
H H15B 0.568 0.4843 0.3716 0.031 Uiso calc U R 1
H H15C 0.666 0.4372 0.3482 0.031 Uiso calc U R 1
C C16 0.6908(3) 0.5569(3) 0.27581(15) 0.0259(10) Uani d . . 1
H H16A 0.6405 0.5323 0.2536 0.039 Uiso calc U R 1
H H16B 0.7463 0.5117 0.2792 0.039 Uiso calc U R 1
H H16C 0.7178 0.6163 0.2638 0.039 Uiso calc U R 1
C C17 0.5562(3) 0.7560(3) 0.28017(14) 0.0200(9) Uani d . . 1
C C18 0.5537(3) 0.7306(3) 0.22745(15) 0.0267(10) Uani d . . 1
H H18A 0.5755 0.7847 0.2087 0.04 Uiso calc U R 1
H H18B 0.4844 0.7132 0.2184 0.04 Uiso calc U R 1
H H18C 0.5995 0.6778 0.2215 0.04 Uiso calc U R 1
C C19 0.6601(3) 0.7976(3) 0.29309(17) 0.0307(11) Uani d . . 1
H H19A 0.7134 0.7514 0.2867 0.046 Uiso calc U R 1
H H19B 0.6609 0.8141 0.3267 0.046 Uiso calc U R 1
H H19C 0.6723 0.854 0.2742 0.046 Uiso calc U R 1
C C20 0.4776(3) 0.8344(3) 0.28804(16) 0.0291(10) Uani d . . 1
H H20A 0.498 0.8904 0.2704 0.044 Uiso calc U R 1
H H20B 0.4739 0.8494 0.3217 0.044 Uiso calc U R 1
H H20C 0.4109 0.8133 0.277 0.044 Uiso calc U R 1
N N1 0.3676(2) 0.54131(19) 0.36582(11) 0.0118(6) Uani d . . 1
P P1 0.25917(7) 0.61346(6) 0.44681(3) 0.01160(19) Uani d . . 1
P P2 0.52499(7) 0.65198(6) 0.31966(3) 0.01339(19) Uani d . . 1
Cl Cl1 0.28629(7) 0.73990(6) 0.33778(3) 0.01563(18) Uani d . . 1
Cl Cl2 0.44117(8) 0.81652(6) 0.42237(3) 0.0196(2) Uani d . . 1
Cl Cl3 0.52502(7) 0.59831(6) 0.44288(3) 0.01564(19) Uani d . . 1
W W1 0.40229(2) 0.66366(2) 0.39071(2) 0.00999(4) Uani d . . 1

loop_
_atom_site_aniso_label
_atom_site_aniso_U_11
_atom_site_aniso_U_22
_atom_site_aniso_U_33
_atom_site_aniso_U_12
_atom_site_aniso_U_13
_atom_site_aniso_U_23
C1 0.023(2) 0.0051(16) 0.023(2) -0.0031(14) 0.0010(18) 0.0016(16)
C2 0.0189(19) 0.0080(17) 0.020(2) 0.0013(15) -0.0008(16) 0.0038(15)
C3 0.0104(19) 0.0160(18) 0.018(2) -0.0014(14) 0.0010(15) 0.0025(16)
C4 0.018(2) 0.0167(19) 0.027(2) -0.0054(16) 0.0063(18) 0.0012(17)
C5 0.018(2) 0.0145(18) 0.019(2) -0.0022(15) -0.0032(15) 0.0020(15)
C6 0.018(2) 0.0134(18) 0.031(2) 0.0043(17) 0.0046(19) 0.0052(16)
C7 0.023(2) 0.0154(19) 0.0142(18) -0.0027(16) 0.0021(16) -0.0010(15)
C8 0.021(2) 0.025(2) 0.0176(19) -0.0036(18) 0.0018(15) -0.0019(18)
C9 0.027(2) 0.028(2) 0.021(2) -0.0047(19) 0.0019(18) 0.0041(18)
C10 0.029(2) 0.022(2) 0.024(2) -0.0001(19) 0.0063(19) -0.0088(18)
C11 0.0184(19) 0.0117(17) 0.0173(19) -0.0023(15) 0.0005(15) -0.0034(15)
C12 0.019(2) 0.0130(18) 0.019(2) 0.0003(15) 0.0011(16) -0.0042(16)
C13 0.0156(19) 0.0172(19) 0.021(2) 0.0036(16) 0.0027(16) -0.0048(16)
C14 0.015(2) 0.029(2) 0.032(2) 0.0044(18) -0.0019(18) 0.0000(19)
C15 0.022(2) 0.0146(18) 0.025(2) 0.0058(17) 0.0002(18) -0.0005(16)
C16 0.024(2) 0.023(2) 0.031(2) 0.0074(18) 0.0096(19) -0.0013(19)
C17 0.022(2) 0.0141(19) 0.024(2) -0.0023(16) 0.0094(18) 0.0042(17)
C18 0.028(2) 0.026(2) 0.026(2) 0.0002(19) 0.0083(19) 0.0085(19)
C19 0.034(3) 0.018(2) 0.041(3) -0.0080(19) 0.008(2) 0.004(2)
C20 0.036(2) 0.017(2) 0.034(2) 0.005(2) 0.016(2) 0.010(2)
N1 0.0141(15) 0.0080(14) 0.0133(16) -0.0004(12) -0.0002(13) -0.0016(12)
P1 0.0134(5) 0.0055(4) 0.0158(5) -0.0011(4) 0.0023(4) 0.0006(4)
P2 0.0138(4) 0.0094(4) 0.0170(5) 0.0004(4) 0.0037(4) -0.0007(4)
Cl1 0.0157(4) 0.0119(4) 0.0193(5) 0.0013(3) -0.0008(4) 0.0040(3)
Cl2 0.0263(5) 0.0061(4) 0.0266(5) -0.0017(3) -0.0046(4) -0.0038(3)
Cl3 0.0148(4) 0.0135(4) 0.0186(5) 0.0023(3) -0.0021(4) -0.0007(4)
W1 0.01056(7) 0.00515(6) 0.01426(7) -0.00032(6) 0.00098(6) -0.00086(6)

loop_
_atom_type_symbol
_atom_type_description
_atom_type_scat_dispersion_real
_atom_type_scat_dispersion_imag
_atom_type_scat_source
C C 0.0033 0.0016 'International Tables Vol C Tables 4.2.6.8 and 6.1.1.4'
H H 0.0000 0.0000 'International Tables Vol C Tables 4.2.6.8 and 6.1.1.4'
N N 0.0061 0.0033 'International Tables Vol C Tables 4.2.6.8 and 6.1.1.4'
P P 0.1023 0.0942 'International Tables Vol C Tables 4.2.6.8 and 6.1.1.4'
Cl Cl 0.1484 0.1585 'International Tables Vol C Tables 4.2.6.8 and 6.1.1.4'
W W -0.8490 6.8722 'International Tables Vol C Tables 4.2.6.8 and 6.1.1.4'

loop_
_geom_angle_atom_site_label_1
_geom_angle_atom_site_label_2
_geom_angle_atom_site_label_3
_geom_angle
N1 C1 C2 114.4(3)
N1 C1 H1A 108.7
C2 C1 H1A 108.7
N1 C1 H1B 108.7
C2 C1 H1B 108.7
H1A C1 H1B 107.6
C1 C2 P1 112.0(2)
C1 C2 H2A 109.2
P1 C2 H2A 109.2
C1 C2 H2B 109.2
P1 C2 H2B 109.2
H2A C2 H2B 107.9
C4 C3 C6 108.5(3)
C4 C3 C5 106.9(3)
C6 C3 C5 109.0(3)
C4 C3 P1 113.1(3)
C6 C3 P1 111.1(3)
C5 C3 P1 108.0(2)
C3 C4 H4A 109.5
C3 C4 H4B 109.5
H4A C4 H4B 109.5
C3 C4 H4C 109.5
H4A C4 H4C 109.5
H4B C4 H4C 109.5
C3 C5 H5A 109.5
C3 C5 H5B 109.5
H5A C5 H5B 109.5
C3 C5 H5C 109.5
H5A C5 H5C 109.5
H5B C5 H5C 109.5
C3 C6 H6A 109.5
C3 C6 H6B 109.5
H6A C6 H6B 109.5
C3 C6 H6C 109.5
H6A C6 H6C 109.5
H6B C6 H6C 109.5
C10 C7 C8 107.6(3)
C10 C7 C9 109.9(3)
C8 C7 C9 107.4(3)
C10 C7 P1 109.6(3)
C8 C7 P1 109.3(3)
C9 C7 P1 112.9(3)
C7 C8 H8A 109.5
C7 C8 H8B 109.5
H8A C8 H8B 109.5
C7 C8 H8C 109.5
H8A C8 H8C 109.5
H8B C8 H8C 109.5
C7 C9 H9A 109.5
C7 C9 H9B 109.5
H9A C9 H9B 109.5
C7 C9 H9C 109.5
H9A C9 H9C 109.5
H9B C9 H9C 109.5
C7 C10 H10A 109.5
C7 C10 H10B 109.5
H10A C10 H10B 109.5
C7 C10 H10C 109.5
H10A C10 H10C 109.5
H10B C10 H10C 109.5
N1 C11 C12 114.3(3)
N1 C11 H11A 108.7
C12 C11 H11A 108.7
N1 C11 H11B 108.7
C12 C11 H11B 108.7
H11A C11 H11B 107.6
C11 C12 P2 112.0(3)
C11 C12 H12A 109.2
P2 C12 H12A 109.2
C11 C12 H12B 109.2
P2 C12 H12B 109.2
H12A C12 H12B 107.9
C16 C13 C14 109.9(3)
C16 C13 C15 106.8(3)
C14 C13 C15 108.3(3)
C16 C13 P2 112.3(3)
C14 C13 P2 110.9(3)
C15 C13 P2 108.5(3)
C13 C14 H14A 109.5
C13 C14 H14B 109.5
H14A C14 H14B 109.5
C13 C14 H14C 109.5
H14A C14 H14C 109.5
H14B C14 H14C 109.5
C13 C15 H15A 109.5
C13 C15 H15B 109.5
H15A C15 H15B 109.5
C13 C15 H15C 109.5
H15A C15 H15C 109.5
H15B C15 H15C 109.5
C13 C16 H16A 109.5
C13 C16 H16B 109.5
H16A C16 H16B 109.5
C13 C16 H16C 109.5
H16A C16 H16C 109.5
H16B C16 H16C 109.5
C19 C17 C18 110.0(3)
C19 C17 C20 106.5(3)
C18 C17 C20 107.3(3)
C19 C17 P2 110.7(3)
C18 C17 P2 112.5(3)
C20 C17 P2 109.6(3)
C17 C18 H18A 109.5
C17 C18 H18B 109.5
H18A C18 H18B 109.5
C17 C18 H18C 109.5
H18A C18 H18C 109.5
H18B C18 H18C 109.5
C17 C19 H19A 109.5
C17 C19 H19B 109.5
H19A C19 H19B 109.5
C17 C19 H19C 109.5
H19A C19 H19C 109.5
H19B C19 H19C 109.5
C17 C20 H20A 109.5
C17 C20 H20B 109.5
H20A C20 H20B 109.5
C17 C20 H20C 109.5
H20A C20 H20C 109.5
H20B C20 H20C 109.5
C11 N1 C1 110.7(3)
C11 N1 W1 125.1(2)
C1 N1 W1 124.2(2)
C2 P1 C7 105.17(17)
C2 P1 C3 105.08(17)
C7 P1 C3 110.02(17)
C2 P1 W1 93.55(12)
C7 P1 W1 121.45(12)
C3 P1 W1 117.69(12)
C12 P2 C13 104.14(17)
C12 P2 C17 104.23(18)
C13 P2 C17 109.06(18)
C12 P2 W1 92.20(12)
C13 P2 W1 119.31(13)
C17 P2 W1 122.84(13)
N1 W1 Cl3 91.91(9)
N1 W1 Cl1 91.76(9)
Cl3 W1 Cl1 175.71(3)
N1 W1 Cl2 178.56(9)
Cl3 W1 Cl2 88.81(3)
Cl1 W1 Cl2 87.58(3)
N1 W1 P1 78.50(9)
Cl3 W1 P1 90.29(3)
Cl1 W1 P1 92.62(3)
Cl2 W1 P1 100.25(3)
N1 W1 P2 78.83(9)
Cl3 W1 P2 91.92(3)
Cl1 W1 P2 86.61(3)
Cl2 W1 P2 102.40(3)
P1 W1 P2 157.28(3)

loop_
_geom_bond_atom_site_label_1
_geom_bond_atom_site_label_2
_geom_bond_distance
C1 N1 1.477(4)
C1 C2 1.533(5)
C1 H1A 0.99
C1 H1B 0.99
C2 P1 1.836(3)
C2 H2A 0.99
C2 H2B 0.99
C3 C4 1.535(5)
C3 C6 1.542(5)
C3 C5 1.549(5)
C3 P1 1.894(4)
C4 H4A 0.98
C4 H4B 0.98
C4 H4C 0.98
C5 H5A 0.98
C5 H5B 0.98
C5 H5C 0.98
C6 H6A 0.98
C6 H6B 0.98
C6 H6C 0.98
C7 C10 1.530(5)
C7 C8 1.534(5)
C7 C9 1.535(5)
C7 P1 1.884(4)
C8 H8A 0.98
C8 H8B 0.98
C8 H8C 0.98
C9 H9A 0.98
C9 H9B 0.98
C9 H9C 0.98
C10 H10A 0.98
C10 H10B 0.98
C10 H10C 0.98
C11 N1 1.458(5)
C11 C12 1.538(5)
C11 H11A 0.99
C11 H11B 0.99
C12 P2 1.839(4)
C12 H12A 0.99
C12 H12B 0.99
C13 C16 1.534(5)
C13 C14 1.536(5)
C13 C15 1.542(5)
C13 P2 1.897(4)
C14 H14A 0.98
C14 H14B 0.98
C14 H14C 0.98
C15 H15A 0.98
C15 H15B 0.98
C15 H15C 0.98
C16 H16A 0.98
C16 H16B 0.98
C16 H16C 0.98
C17 C19 1.536(6)
C17 C18 1.538(6)
C17 C20 1.541(5)
C17 P2 1.904(4)
C18 H18A 0.98
C18 H18B 0.98
C18 H18C 0.98
C19 H19A 0.98
C19 H19B 0.98
C19 H19C 0.98
C20 H20A 0.98
C20 H20B 0.98
C20 H20C 0.98
N1 W1 1.938(3)
P1 W1 2.5683(9)
P2 W1 2.5873(9)
Cl1 W1 2.4020(9)
Cl2 W1 2.4137(9)
Cl3 W1 2.3811(9)

loop_
_geom_torsion_atom_site_label_1
_geom_torsion_atom_site_label_2
_geom_torsion_atom_site_label_3
_geom_torsion_atom_site_label_4
_geom_torsion
N1 C1 C2 P1 18.2(4)
N1 C11 C12 P2 23.4(4)
C12 C11 N1 C1 -164.5(3)
C12 C11 N1 W1 14.4(4)
C2 C1 N1 C11 -161.3(3)
C2 C1 N1 W1 19.7(4)
C1 C2 P1 C7 -158.1(3)
C1 C2 P1 C3 85.7(3)
C1 C2 P1 W1 -34.2(3)
C10 C7 P1 C2 -163.8(3)
C8 C7 P1 C2 78.5(3)
C9 C7 P1 C2 -41.0(3)
C10 C7 P1 C3 -51.2(3)
C8 C7 P1 C3 -168.8(3)
C9 C7 P1 C3 71.7(3)
C10 C7 P1 W1 92.2(3)
C8 C7 P1 W1 -25.4(3)
C9 C7 P1 W1 -144.9(2)
C4 C3 P1 C2 68.6(3)
C6 C3 P1 C2 -169.1(3)
C5 C3 P1 C2 -49.6(3)
C4 C3 P1 C7 -44.2(3)
C6 C3 P1 C7 78.2(3)
C5 C3 P1 C7 -162.4(2)
C4 C3 P1 W1 170.9(2)
C6 C3 P1 W1 -66.7(3)
C5 C3 P1 W1 52.7(3)
C11 C12 P2 C13 84.3(3)
C11 C12 P2 C17 -161.4(3)
C11 C12 P2 W1 -36.7(3)
C16 C13 P2 C12 66.1(3)
C14 C13 P2 C12 -170.6(3)
C15 C13 P2 C12 -51.7(3)
C16 C13 P2 C17 -44.7(3)
C14 C13 P2 C17 78.6(3)
C15 C13 P2 C17 -162.5(3)
C16 C13 P2 W1 166.9(2)
C14 C13 P2 W1 -69.8(3)
C15 C13 P2 W1 49.0(3)
